data_1514445
loop_
_publ_author_name
'Wei, Yong-Sheng'
'Chen, Kai-Jie'
'Liao, Pei-Qin'
'Zhu, Bao-Yong'
'Lin, Rui-Biao'
'Zhou, Hao-Long'
'Wang, Bao-Ying'
'Xue, Wei'
'Zhang, Jie-Peng'
'Chen, Xiao-Ming'

_publ_section_title
;
 Turning on the flexibility of isoreticular porous coordination frameworks
 for drastically tunable framework breathing and thermal expansion
;
_journal_issue 4
_journal_name_full 'Chemical Science'
_journal_page_first 1539
_journal_paper_doi 10.1039/c3sc22222e
_journal_volume 4
_journal_year 2013
_chemical_formula_sum 'C72 H43 N6 Ni3 O13'
_chemical_formula_weight 1376.25
_chemical_name_systematic
;
?
;
_space_group_IT_number 167
_symmetry_cell_setting trigonal
_symmetry_space_group_name_Hall '-R 3 2"c'
_symmetry_space_group_name_H-M 'R -3 c :H'
_atom_sites_solution_hydrogens geom
_atom_sites_solution_primary direct
_atom_sites_solution_secondary difmap
_audit_creation_method SHELXL-97
_cell_angle_alpha 90.00
_cell_angle_beta 90.00
_cell_angle_gamma 120.00
_cell_formula_units_Z 6
_cell_length_a 29.884(4)
_cell_length_b 29.884(4)
_cell_length_c 11.8868(14)
_cell_measurement_temperature 93(2)
_cell_volume 9193(2)
_computing_structure_refinement 'SHELXL-97 (Sheldrick, 1997)'
_computing_structure_solution 'SHELXS-97 (Sheldrick, 1990)'
_diffrn_ambient_temperature 93(2)
_diffrn_measured_fraction_theta_full 0.999
_diffrn_measured_fraction_theta_max 0.999
_diffrn_measurement_device_type CCD
_diffrn_measurement_method '/w scan'
_diffrn_radiation_monochromator graphite
_diffrn_radiation_source 'fine-focus sealed tube'
_diffrn_radiation_type MoK\a
_diffrn_radiation_wavelength 0.71073
_diffrn_reflns_av_R_equivalents 0.0723
_diffrn_reflns_av_sigmaI/netI 0.0362
_diffrn_reflns_limit_h_max 36
_diffrn_reflns_limit_h_min -36
_diffrn_reflns_limit_k_max 36
_diffrn_reflns_limit_k_min -36
_diffrn_reflns_limit_l_max 13
_diffrn_reflns_limit_l_min -14
_diffrn_reflns_number 23168
_diffrn_reflns_theta_full 25.99
_diffrn_reflns_theta_max 25.99
_diffrn_reflns_theta_min 1.36
_exptl_absorpt_coefficient_mu 0.986
_exptl_absorpt_correction_T_max 0.9524
_exptl_absorpt_correction_T_min 0.7907
_exptl_absorpt_correction_type multi-scan
_exptl_absorpt_process_details SADABS
_exptl_crystal_colour green
_exptl_crystal_density_diffrn 1.492
_exptl_crystal_density_method 'not measured'
_exptl_crystal_description plate
_exptl_crystal_F_000 4230
_exptl_crystal_size_max 0.25
_exptl_crystal_size_mid 0.25
_exptl_crystal_size_min 0.05
_refine_diff_density_max 0.850
_refine_diff_density_min -0.641
_refine_diff_density_rms 0.135
_refine_ls_extinction_method none
_refine_ls_goodness_of_fit_ref 1.093
_refine_ls_hydrogen_treatment constr
_refine_ls_matrix_type full
_refine_ls_number_parameters 145
_refine_ls_number_reflns 2019
_refine_ls_number_restraints 0
_refine_ls_restrained_S_all 1.093
_refine_ls_R_factor_all 0.0966
_refine_ls_R_factor_gt 0.0786
_refine_ls_shift/su_max 0.000
_refine_ls_shift/su_mean 0.000
_refine_ls_structure_factor_coef Fsqd
_refine_ls_weighting_details 'calc w=1/[\s^2^(Fo^2^)+(0.0783P)^2^+98.2919P] where P=(Fo^2^+2Fc^2^)/3'
_refine_ls_weighting_scheme calc
_refine_ls_wR_factor_gt 0.1830
_refine_ls_wR_factor_ref 0.1938
_reflns_number_gt 1703
_reflns_number_total 2019
_reflns_threshold_expression >2sigma(I)
_cod_data_source_file c3sc22222e.txt
_cod_data_source_block GuestFree_119K
_cod_original_cell_volume 9193.1(19)
_cod_original_sg_symbol_H-M R-3c
_cod_database_code 1514445

loop_
_symmetry_equiv_pos_as_xyz
'x, y, z'
'-y, x-y, z'
'-x+y, -x, z'
'y, x, -z+1/2'
'x-y, -y, -z+1/2'
'-x, -x+y, -z+1/2'
'x+2/3, y+1/3, z+1/3'
'-y+2/3, x-y+1/3, z+1/3'
'-x+y+2/3, -x+1/3, z+1/3'
'y+2/3, x+1/3, -z+5/6'
'x-y+2/3, -y+1/3, -z+5/6'
'-x+2/3, -x+y+1/3, -z+5/6'
'x+1/3, y+2/3, z+2/3'
'-y+1/3, x-y+2/3, z+2/3'
'-x+y+1/3, -x+2/3, z+2/3'
'y+1/3, x+2/3, -z+7/6'
'x-y+1/3, -y+2/3, -z+7/6'
'-x+1/3, -x+y+2/3, -z+7/6'
'-x, -y, -z'
'y, -x+y, -z'
'x-y, x, -z'
'-y, -x, z-1/2'
'-x+y, y, z-1/2'
'x, x-y, z-1/2'
'-x+2/3, -y+1/3, -z+1/3'
'y+2/3, -x+y+1/3, -z+1/3'
'x-y+2/3, x+1/3, -z+1/3'
'-y+2/3, -x+1/3, z-1/6'
'-x+y+2/3, y+1/3, z-1/6'
'x+2/3, x-y+1/3, z-1/6'
'-x+1/3, -y+2/3, -z+2/3'
'y+1/3, -x+y+2/3, -z+2/3'
'x-y+1/3, x+2/3, -z+2/3'
'-y+1/3, -x+2/3, z+1/6'
'-x+y+1/3, y+2/3, z+1/6'
'x+1/3, x-y+2/3, z+1/6'

loop_
_atom_site_label
_atom_site_type_symbol
_atom_site_fract_x
_atom_site_fract_y
_atom_site_fract_z
_atom_site_U_iso_or_equiv
_atom_site_adp_type
_atom_site_occupancy
_atom_site_symmetry_multiplicity
_atom_site_calc_flag
_atom_site_refinement_flags
Ni1 Ni 0.6667 0.40239(3) 0.0833 0.0356(3) Uani 1 2 d S
O1 O 0.6667 0.3333 0.0833 0.039(2) Uani 1 6 d S
H1A H 0.6667 0.3333 0.1675 0.047 Uiso 0.50 3 calc SPR
O2 O 0.43332(17) 0.71092(15) 0.0349(5) 0.0703(16) Uani 1 1 d .
O3 O 0.39035(16) 0.62632(16) 0.0419(4) 0.0670(15) Uani 1 1 d .
N1 N 0.6667 0.4727(2) 0.0833 0.0396(15) Uani 1 2 d S
N2 N 0.6667 0.7105(2) 0.0833 0.0392(15) Uani 1 2 d S
C1 C 0.4303(2) 0.6689(2) 0.0495(5) 0.0409(13) Uani 1 1 d .
C2 C 0.4806(2) 0.66944(19) 0.0733(5) 0.0378(12) Uani 1 1 d .
C3 C 0.5272(2) 0.71115(19) 0.0350(5) 0.0402(13) Uani 1 1 d .
H3A H 0.5274 0.7405 0.0039 0.048 Uiso 1 1 calc R
C4 C 0.5729(2) 0.7100(2) 0.0420(5) 0.0412(13) Uani 1 1 d .
H4A H 0.6042 0.7386 0.0156 0.049 Uiso 1 1 calc R
C5 C 0.5730(2) 0.6670(2) 0.0877(5) 0.0378(12) Uani 1 1 d .
C6 C 0.5272(2) 0.6268(2) 0.1305(5) 0.0406(13) Uani 1 1 d .
H6A H 0.5273 0.5982 0.1653 0.049 Uiso 1 1 calc R
C7 C 0.4813(2) 0.6279(2) 0.1230(5) 0.0385(12) Uani 1 1 d .
H7A H 0.4503 0.6000 0.1520 0.046 Uiso 1 1 calc R
C8 C 0.6222(2) 0.6650(2) 0.0866(5) 0.0406(12) Uani 1 1 d .
C9 C 0.6205(2) 0.6176(2) 0.0848(5) 0.0400(13) Uani 1 1 d .
H9A H 0.5882 0.5863 0.0845 0.048 Uiso 1 1 calc R
C10 C 0.6667 0.6164(2) 0.0833 0.0384(17) Uani 1 2 d S
C11 C 0.6667 0.5666(3) 0.0833 0.0411(18) Uani 1 2 d S
C12 C 0.7052(2) 0.5618(2) 0.1373(5) 0.0425(13) Uani 1 1 d .
H12A H 0.7325 0.5906 0.1748 0.051 Uiso 1 1 calc R
C13 C 0.7037(2) 0.5149(2) 0.1364(5) 0.0443(14) Uani 1 1 d .
H13A H 0.7301 0.5121 0.1750 0.053 Uiso 1 1 calc R

loop_
_atom_site_aniso_label
_atom_site_aniso_U_11
_atom_site_aniso_U_22
_atom_site_aniso_U_33
_atom_site_aniso_U_23
_atom_site_aniso_U_13
_atom_site_aniso_U_12
Ni1 0.0185(5) 0.0290(4) 0.0557(7) 0.0019(2) 0.0039(4) 0.0093(2)
O1 0.041(3) 0.041(3) 0.035(5) 0.000 0.000 0.0207(15)
O2 0.059(3) 0.028(2) 0.119(4) -0.005(2) -0.050(3) 0.018(2)
O3 0.042(2) 0.034(2) 0.110(4) 0.016(2) -0.027(2) 0.0082(19)
N1 0.020(3) 0.031(2) 0.064(4) 0.0068(14) 0.014(3) 0.0098(14)
N2 0.034(3) 0.036(2) 0.047(4) -0.0025(14) -0.005(3) 0.0170(17)
C1 0.038(3) 0.029(3) 0.051(3) 0.003(2) -0.012(2) 0.013(2)
C2 0.037(3) 0.027(2) 0.048(3) -0.001(2) -0.009(2) 0.014(2)
C3 0.041(3) 0.025(2) 0.049(3) 0.000(2) -0.013(2) 0.011(2)
C4 0.036(3) 0.031(3) 0.048(3) 0.000(2) -0.004(2) 0.010(2)
C5 0.032(3) 0.035(3) 0.043(3) -0.005(2) -0.001(2) 0.014(2)
C6 0.046(3) 0.030(3) 0.051(3) -0.003(2) -0.008(3) 0.023(2)
C7 0.032(3) 0.034(3) 0.045(3) 0.000(2) -0.006(2) 0.013(2)
C8 0.039(3) 0.041(3) 0.043(3) -0.001(2) 0.000(2) 0.021(3)
C9 0.032(3) 0.042(3) 0.045(3) -0.001(2) 0.005(2) 0.017(2)
C10 0.038(4) 0.038(3) 0.039(4) 0.0047(16) 0.009(3) 0.019(2)
C11 0.034(4) 0.039(3) 0.048(5) 0.0079(17) 0.016(3) 0.017(2)
C12 0.032(3) 0.029(3) 0.060(4) 0.004(2) 0.009(3) 0.010(2)
C13 0.023(2) 0.037(3) 0.066(4) 0.004(3) 0.008(2) 0.010(2)

loop_
_atom_type_symbol
_atom_type_description
_atom_type_scat_dispersion_real
_atom_type_scat_dispersion_imag
_atom_type_scat_source
C C 0.0033 0.0016 'International Tables Vol C Tables 4.2.6.8 and 6.1.1.4'
H H 0.0000 0.0000 'International Tables Vol C Tables 4.2.6.8 and 6.1.1.4'
N N 0.0061 0.0033 'International Tables Vol C Tables 4.2.6.8 and 6.1.1.4'
O O 0.0106 0.0060 'International Tables Vol C Tables 4.2.6.8 and 6.1.1.4'
Ni Ni 0.3393 1.1124 'International Tables Vol C Tables 4.2.6.8 and 6.1.1.4'

loop_
_geom_angle_atom_site_label_1
_geom_angle_atom_site_label_2
_geom_angle_atom_site_label_3
_geom_angle
_geom_angle_site_symmetry_1
_geom_angle_site_symmetry_3
O2 Ni1 O2 174.8(2) 35_545 21_655
O2 Ni1 O1 92.60(12) 35_545 .
O2 Ni1 O1 92.60(12) 21_655 .
O2 Ni1 O3 89.5(2) 35_545 19_665
O2 Ni1 O3 90.5(2) 21_655 19_665
O1 Ni1 O3 89.83(12) . 19_665
O2 Ni1 O3 90.5(2) 35_545 36
O2 Ni1 O3 89.5(2) 21_655 36
O1 Ni1 O3 89.83(12) . 36
O3 Ni1 O3 179.7(2) 19_665 36
O2 Ni1 N1 87.40(12) 35_545 .
O2 Ni1 N1 87.40(12) 21_655 .
O1 Ni1 N1 180.000(1) . .
O3 Ni1 N1 90.17(12) 19_665 .
O3 Ni1 N1 90.17(12) 36 .
Ni1 O1 Ni1 120.0 3_665 2_655
Ni1 O1 Ni1 120.0 3_665 .
Ni1 O1 Ni1 120.0 2_655 .
C1 O2 Ni1 131.5(4) . 20_565
C1 O3 Ni1 129.9(4) . 19_665
C13 N1 C13 116.9(7) 18_654 .
C13 N1 Ni1 121.5(3) 18_654 .
C13 N1 Ni1 121.5(3) . .
C8 N2 C8 117.9(6) . 18_654
O2 C1 O3 125.5(5) . .
O2 C1 C2 116.6(5) . .
O3 C1 C2 117.7(5) . .
C7 C2 C3 118.9(5) . .
C7 C2 C1 121.8(5) . .
C3 C2 C1 119.0(5) . .
C4 C3 C2 120.8(5) . .
C3 C4 C5 120.1(5) . .
C6 C5 C4 118.9(5) . .
C6 C5 C8 122.0(5) . .
C4 C5 C8 119.1(5) . .
C5 C6 C7 120.8(5) . .
C2 C7 C6 120.3(5) . .
N2 C8 C9 122.8(5) . .
N2 C8 C5 117.0(5) . .
C9 C8 C5 120.2(5) . .
C8 C9 C10 119.5(5) . .
C9 C10 C9 117.4(7) 18_654 .
C9 C10 C11 121.3(3) 18_654 .
C9 C10 C11 121.3(3) . .
C12 C11 C12 117.4(7) . 18_654
C12 C11 C10 121.3(4) . .
C12 C11 C10 121.3(4) 18_654 .
C13 C12 C11 119.7(6) . .
N1 C13 C12 123.1(6) . .

loop_
_geom_bond_atom_site_label_1
_geom_bond_atom_site_label_2
_geom_bond_distance
_geom_bond_site_symmetry_2
Ni1 O2 2.016(4) 35_545
Ni1 O2 2.016(4) 21_655
Ni1 O1 2.0638(9) .
Ni1 O3 2.096(4) 19_665
Ni1 O3 2.096(4) 36
Ni1 N1 2.102(6) .
O1 Ni1 2.0638(9) 3_665
O1 Ni1 2.0638(9) 2_655
O2 C1 1.227(7) .
O2 Ni1 2.016(4) 20_565
O3 C1 1.237(7) .
O3 Ni1 2.096(4) 19_665
N1 C13 1.347(6) 18_654
N1 C13 1.347(6) .
N2 C8 1.345(6) .
N2 C8 1.345(6) 18_654
C1 C2 1.522(7) .
C2 C7 1.384(7) .
C2 C3 1.401(7) .
C3 C4 1.385(8) .
C4 C5 1.397(7) .
C5 C6 1.389(7) .
C5 C8 1.500(7) .
C6 C7 1.391(7) .
C8 C9 1.394(8) .
C9 C10 1.399(6) .
C10 C9 1.399(6) 18_654
C10 C11 1.486(10) .
C11 C12 1.388(7) .
C11 C12 1.388(7) 18_654
C12 C13 1.381(8) .
